data_9001767
loop_
_publ_author_name
'Hawthorne, F. C.'
'Oberti, R.'
'Ungaretti, L.'
'Grice, J. D.'

_publ_section_title
;
 A new hyper-calcic amphibole with Ca at the A site: Fluor-cannilloite from
 Pargas, Finland
 Sample: C1
;
_journal_name_full 'American Mineralogist'
_journal_page_first 995
_journal_page_last 1002
_journal_volume 81
_journal_year 1996
_chemical_formula_sum
;Al2.5 Ca4.73 F1.46 Fe0.45 H0.54 K0.05 Mg3.79 Mn0.08 Na0.7 O22.54 Si6.28
 Ti0.02
;
_chemical_name_mineral Fluorocannilloite
_space_group_IT_number 12
_symmetry_space_group_name_Hall '-C 2y'
_symmetry_space_group_name_H-M 'C 1 2/m 1'
_cell_angle_alpha 90
_cell_angle_beta 105.35
_cell_angle_gamma 90
_cell_formula_units_Z 2
_cell_length_a 9.816
_cell_length_b 17.899
_cell_length_c 5.297
_cell_volume 897.465
_database_code_amcsd 0001823
_exptl_crystal_density_diffrn 3.563
_cod_original_formula_sum 'O22.54 (F1.46 Si6.28) Al2.5 Mg3.79 Fe.45 Ti.02 Ca4.73 Mn.08 Na.7 K.05 H.54'
_cod_database_code 9001767

loop_
_space_group_symop_operation_xyz
x,y,z
1/2+x,1/2+y,z
x,-y,z
1/2+x,1/2-y,z
-x,y,-z
1/2-x,1/2+y,-z
-x,-y,-z
1/2-x,1/2-y,-z

loop_
_atom_site_label
_atom_site_fract_x
_atom_site_fract_y
_atom_site_fract_z
_atom_site_occupancy
_atom_site_U_iso_or_equiv
_atom_site_type_symbol
_atom_site_attached_hydrogens
O1 0.10570 0.08750 0.21560 1.00000 0.01026 O 0
O2 0.11970 0.17300 0.73670 1.00000 0.00887 O 0
O-H3 0.10760 0.00000 0.71490 0.27000 0.01241 O 1
F3 0.10760 0.00000 0.71490 0.73000 0.01241 F 0
O4 0.36740 0.25170 0.78950 1.00000 0.01165 O 0
O5 0.35320 0.14130 0.11490 1.00000 0.01279 O 0
O6 0.34570 0.11670 0.61420 1.00000 0.01368 O 0
O7 0.34510 0.00000 0.27550 1.00000 0.01532 O 0
Si1 0.28190 0.08550 0.30440 0.57000 0.00633 Si 0
Al1 0.28190 0.08550 0.30440 0.43000 0.00633 Al 0
Si2 0.29190 0.17370 0.81560 1.00000 0.00633 Si 0
Mg1 0.00000 0.08940 0.50000 0.94000 0.00735 Mg 0
Fe1 0.00000 0.08940 0.50000 0.06000 0.00735 Fe 0
Mg2 0.00000 0.17530 0.00000 0.49000 0.00709 Mg 0
Al2 0.00000 0.17530 0.00000 0.39000 0.00709 Al 0
Ti2 0.00000 0.17530 0.00000 0.01000 0.00709 Ti 0
Fe2 0.00000 0.17530 0.00000 0.11000 0.00709 Fe 0
Mg3 0.00000 0.00000 0.00000 0.93000 0.00735 Mg 0
Fe3 0.00000 0.00000 0.00000 0.07000 0.00735 Fe 0
Ca4 0.00000 0.27950 0.50000 0.97000 0.00899 Ca 0
Mn4 0.00000 0.27950 0.50000 0.02000 0.00899 Mn 0
Fe4 0.00000 0.27950 0.50000 0.01000 0.00899 Fe 0
Ca4* 0.00000 0.26570 0.50000 0.97000 0.03369 Ca 0
Mn4* 0.00000 0.26570 0.50000 0.02000 0.03369 Mn 0
Fe4* 0.00000 0.26570 0.50000 0.01000 0.03369 Fe 0
NaA 0.00000 0.50000 0.00000 0.14000 0.06206 Na 0
KA 0.00000 0.50000 0.00000 0.01000 0.06206 K 0
CaA 0.00000 0.50000 0.00000 0.17000 0.06206 Ca 0
NaAm 0.05150 0.50000 0.10890 0.14000 0.04762 Na 0
KAm 0.05150 0.50000 0.10890 0.01000 0.04762 K 0
CaAm1 0.05150 0.50000 0.10890 0.17000 0.04762 Ca 0
NaA2 0.00000 0.46750 0.00000 0.14000 0.02508 Na 0
KA2 0.00000 0.46750 0.00000 0.01000 0.02508 K 0
CaAm2 0.00000 0.46750 0.00000 0.17000 0.02508 Ca 0

loop_
_cod_changelog_entry_id
_cod_changelog_entry_author
_cod_changelog_entry_date
_cod_changelog_entry_text
1
;cod-tools version 3.8.0
Id: cif_guess_AMCSD_atom_types 9581 2023-05-17 12:35:41Z saulius
;
2023-05-18T11:36:47+03:00
;Derived atom types and hydrogen counts
from atom names that follow the AMCSD naming convention
(Wat == water, O-H == hydroxyl).
;
2
;cod-tools version 3.10.1
Id: cif_fix_AMCSD_atom_labels 10224 2024-08-07 11:09:31Z saulius
;
2024-08-07T19:38:17+03:00
;Changed the following '_atom_site_label' values:
the first duplicated label 'CaAm'  converted to 'CaAm1'
duplicated label 'CaAm' at index 33 converted to 'CaAm2'
;

loop_
_cod_related_entry_id
_cod_related_entry_database
_cod_related_entry_code
1 AMCSD 0001823
